data_4344432
loop_
_publ_author_name
'Liao, Jia-Ling'
'Chi, Yun'
'Sie, Zong-Ting'
'Ku, Chia-Hao'
'Chang, Chih-Hao'
'Fox, Mark A.'
'Low, Paul J.'
'Tseng, Meu-Rurng'
'Lee, Gene-Hsiang'

_publ_section_title
;
 Ir(III)-Based Phosphors with Bipyrazolate Ancillaries; Rational Design,
 Photophysics, and Applications in Organic Light-Emitting Diodes.
;
_journal_issue 22
_journal_name_full 'Inorganic chemistry'
_journal_page_first 10811
_journal_page_last 10821
_journal_paper_doi 10.1021/acs.inorgchem.5b01835
_journal_volume 54
_journal_year 2015
_chemical_formula_sum 'C41.5 H45 F6 Ir N7 O1.5'
_chemical_formula_weight 972.05
_chemical_name_systematic
; 
 ? 
;
_space_group_IT_number 2
_symmetry_cell_setting triclinic
_symmetry_space_group_name_Hall '-P 1'
_symmetry_space_group_name_H-M 'P -1'
_atom_sites_solution_hydrogens geom
_atom_sites_solution_primary direct
_atom_sites_solution_secondary difmap
_audit_creation_method SHELXL-97
_cell_angle_alpha 78.1015(12)
_cell_angle_beta 85.8939(12)
_cell_angle_gamma 73.1797(12)
_cell_formula_units_Z 2
_cell_length_a 9.4572(6)
_cell_length_b 14.5674(9)
_cell_length_c 15.9333(10)
_cell_measurement_reflns_used 5831
_cell_measurement_temperature 200(2)
_cell_measurement_theta_max 26.99
_cell_measurement_theta_min 2.25
_cell_volume 2055.9(2)
_computing_cell_refinement 'Bruker SAINT'
_computing_data_collection 'Bruker SMART'
_computing_data_reduction 'Bruker SAINT'
_computing_molecular_graphics 'Bruker SHELXTL'
_computing_publication_material 'Bruker SHELXTL'
_computing_structure_refinement 'SHELXL-97 (Sheldrick, 2008)'
_computing_structure_solution 'SHELXS-97 (Sheldrick, 2008)'
_diffrn_ambient_temperature 200(2)
_diffrn_measured_fraction_theta_full 0.997
_diffrn_measured_fraction_theta_max 0.997
_diffrn_measurement_device_type 'BRUKER SMART APEXCCD area detector'
_diffrn_measurement_method 'omega scans'
_diffrn_radiation_monochromator graphite
_diffrn_radiation_source 'fine-focus sealed tube'
_diffrn_radiation_type MoK\a
_diffrn_radiation_wavelength 0.71073
_diffrn_reflns_av_R_equivalents 0.0287
_diffrn_reflns_av_sigmaI/netI 0.0348
_diffrn_reflns_limit_h_max 12
_diffrn_reflns_limit_h_min -12
_diffrn_reflns_limit_k_max 18
_diffrn_reflns_limit_k_min -18
_diffrn_reflns_limit_l_max 20
_diffrn_reflns_limit_l_min -20
_diffrn_reflns_number 26619
_diffrn_reflns_theta_full 27.50
_diffrn_reflns_theta_max 27.50
_diffrn_reflns_theta_min 1.31
_exptl_absorpt_coefficient_mu 3.317
_exptl_absorpt_correction_T_max 0.5426
_exptl_absorpt_correction_T_min 0.4792
_exptl_absorpt_correction_type multi-scan
_exptl_absorpt_process_details 'SADABS (BRUKER, 2001)'
_exptl_crystal_colour yellow
_exptl_crystal_density_diffrn 1.570
_exptl_crystal_density_meas ?
_exptl_crystal_density_method 'not measured'
_exptl_crystal_description block
_exptl_crystal_F_000 972
_exptl_crystal_size_max 0.26
_exptl_crystal_size_mid 0.24
_exptl_crystal_size_min 0.21
_refine_diff_density_max 1.602
_refine_diff_density_min -1.000
_refine_diff_density_rms 0.131
_refine_ls_extinction_method none
_refine_ls_goodness_of_fit_ref 1.094
_refine_ls_hydrogen_treatment constr
_refine_ls_matrix_type full
_refine_ls_number_parameters 558
_refine_ls_number_reflns 9414
_refine_ls_number_restraints 51
_refine_ls_restrained_S_all 1.125
_refine_ls_R_factor_all 0.0334
_refine_ls_R_factor_gt 0.0308
_refine_ls_shift/su_max 0.006
_refine_ls_shift/su_mean 0.000
_refine_ls_structure_factor_coef Fsqd
_refine_ls_weighting_details 'calc w=1/[\s^2^(Fo^2^)+(0.0456P)^2^+3.5675P] where P=(Fo^2^+2Fc^2^)/3'
_refine_ls_weighting_scheme calc
_refine_ls_wR_factor_gt 0.0818
_refine_ls_wR_factor_ref 0.0875
_reflns_number_gt 8844
_reflns_number_total 9414
_reflns_threshold_expression >2sigma(I)
_cod_data_source_file ic5b01835_si_002.cif
_cod_data_source_block 4
_cod_depositor_comments
;
The following automatic conversions were performed:

'_symmetry_cell_setting' value 'Triclinic' changed to 'triclinic'
according to
/usr/data/users/saulius/crontab/automatic-downloads/rss-feeds/ACS/lib/dictionaries/cif_core.dic
dictionary named 'cif_core.dic' version 2.4.2 from 2011-04-26.

'_exptl_crystal_density_meas' value 'not_measured' was changed to '?'
- the value is perceived as not measured.

Automatic conversion script
Id: cif_fix_values 3271 2015-04-21 07:52:19Z andrius 

 Adding full bibliography for 4344430--4344432.cif.
;
_cod_original_sg_symbol_H-M P-1
_cod_original_formula_sum 'C41.50 H45 F6 Ir N7 O1.50'
_cod_database_code 4344432

loop_
_symmetry_equiv_pos_as_xyz
'x, y, z'
'-x, -y, -z'

loop_
_atom_site_label
_atom_site_type_symbol
_atom_site_fract_x
_atom_site_fract_y
_atom_site_fract_z
_atom_site_U_iso_or_equiv
_atom_site_adp_type
_atom_site_occupancy
_atom_site_symmetry_multiplicity
_atom_site_calc_flag
_atom_site_refinement_flags
_atom_site_disorder_assembly
_atom_site_disorder_group
Ir Ir 0.281902(15) 0.281970(10) 0.293668(8) 0.02026(6) Uani 1 1 d . . .
N1 N 0.3094(4) 0.4107(2) 0.3128(2) 0.0245(7) Uani 1 1 d . . .
N2 N 0.2292(4) 0.1629(2) 0.2726(2) 0.0227(6) Uani 1 1 d . . .
N3 N 0.2190(3) 0.3280(2) 0.1696(2) 0.0213(6) Uani 1 1 d . . .
N4 N 0.2947(4) 0.2548(2) 0.4840(2) 0.0269(7) Uani 1 1 d . . .
N5 N 0.3698(4) 0.2244(2) 0.4136(2) 0.0237(6) Uani 1 1 d . . .
N6 N 0.5007(4) 0.2344(2) 0.2444(2) 0.0255(7) Uani 1 1 d . . .
N7 N 0.5301(4) 0.2743(3) 0.1621(2) 0.0292(7) Uani 1 1 d . . .
C1 C 0.0778(4) 0.3427(3) 0.3379(2) 0.0247(8) Uani 1 1 d . . .
C2 C -0.0479(5) 0.3094(3) 0.3435(3) 0.0310(9) Uani 1 1 d . . .
H2 H -0.0429 0.2514 0.3235 0.037 Uiso 1 1 calc R . .
C3 C -0.1809(5) 0.3603(4) 0.3781(3) 0.0388(10) Uani 1 1 d . . .
H3 H -0.2648 0.3361 0.3817 0.047 Uiso 1 1 calc R . .
C4 C -0.1912(5) 0.4446(4) 0.4068(3) 0.0379(10) Uani 1 1 d . . .
H4 H -0.2807 0.4774 0.4320 0.045 Uiso 1 1 calc R . .
C5 C -0.0699(5) 0.4820(3) 0.3989(3) 0.0357(10) Uani 1 1 d . . .
H5 H -0.0771 0.5412 0.4173 0.043 Uiso 1 1 calc R . .
C6 C 0.0622(4) 0.4318(3) 0.3638(3) 0.0277(8) Uani 1 1 d . . .
C7 C 0.1922(5) 0.4683(3) 0.3498(3) 0.0287(8) Uani 1 1 d . . .
C8 C 0.2026(6) 0.5554(3) 0.3690(3) 0.0384(10) Uani 1 1 d . . .
H8 H 0.1206 0.5961 0.3943 0.046 Uiso 1 1 calc R . .
C9 C 0.3307(6) 0.5824(4) 0.3514(3) 0.0435(11) Uani 1 1 d . . .
H9 H 0.3390 0.6408 0.3658 0.052 Uiso 1 1 calc R . .
C10 C 0.4478(6) 0.5233(4) 0.3125(3) 0.0420(11) Uani 1 1 d . . .
H10 H 0.5367 0.5413 0.2985 0.050 Uiso 1 1 calc R . .
C11 C 0.4332(5) 0.4382(3) 0.2946(3) 0.0321(9) Uani 1 1 d . . .
H11 H 0.5137 0.3976 0.2683 0.038 Uiso 1 1 calc R . .
C12 C 0.2131(4) 0.0868(3) 0.3324(3) 0.0281(8) Uani 1 1 d . . .
H12 H 0.2300 0.0855 0.3908 0.034 Uiso 1 1 calc R . .
C13 C 0.1730(5) 0.0107(3) 0.3120(3) 0.0305(9) Uani 1 1 d . . .
H13 H 0.1611 -0.0412 0.3564 0.037 Uiso 1 1 calc R . .
C14 C 0.1494(4) 0.0084(3) 0.2267(3) 0.0286(8) Uani 1 1 d . A .
C15 C 0.1626(4) 0.0889(3) 0.1659(3) 0.0282(8) Uani 1 1 d . . .
H15 H 0.1458 0.0917 0.1073 0.034 Uiso 1 1 calc R . .
C16 C 0.2001(4) 0.1657(3) 0.1899(2) 0.0222(7) Uani 1 1 d . . .
C17 C 0.2054(4) 0.2563(3) 0.1304(2) 0.0221(7) Uani 1 1 d . . .
C18 C 0.1984(5) 0.2697(3) 0.0423(2) 0.0272(8) Uani 1 1 d . . .
H18 H 0.1907 0.2178 0.0169 0.033 Uiso 1 1 calc R . .
C19 C 0.2024(5) 0.3587(3) -0.0099(3) 0.0282(8) Uani 1 1 d . . .
C20 C 0.2085(5) 0.4314(3) 0.0322(3) 0.0317(9) Uani 1 1 d . . .
H20 H 0.2064 0.4944 0.0000 0.038 Uiso 1 1 calc R . .
C21 C 0.2177(5) 0.4136(3) 0.1202(3) 0.0287(8) Uani 1 1 d . . .
H21 H 0.2233 0.4651 0.1469 0.034 Uiso 1 1 calc R . .
C22 C 0.1133(5) -0.0776(3) 0.2018(3) 0.0387(10) Uani 1 1 d D . .
C23 C 0.2515(11) -0.1647(7) 0.2140(9) 0.078(3) Uani 0.683(5) 1 d PDU A 1
H23A H 0.2912 -0.1742 0.2713 0.116 Uiso 0.683(5) 1 calc PR A 1
H23B H 0.3260 -0.1523 0.1705 0.116 Uiso 0.683(5) 1 calc PR A 1
H23C H 0.2261 -0.2237 0.2079 0.116 Uiso 0.683(5) 1 calc PR A 1
C24 C -0.0230(10) -0.0971(8) 0.2520(6) 0.059(2) Uani 0.683(5) 1 d PDU A 1
H24A H -0.0009 -0.1167 0.3134 0.089 Uiso 0.683(5) 1 calc PR A 1
H24B H -0.0492 -0.1496 0.2326 0.089 Uiso 0.683(5) 1 calc PR A 1
H24C H -0.1059 -0.0375 0.2422 0.089 Uiso 0.683(5) 1 calc PR A 1
C25 C 0.0740(12) -0.0572(8) 0.1050(5) 0.059(2) Uani 0.683(5) 1 d PDU A 1
H25A H 0.0070 0.0093 0.0954 0.088 Uiso 0.683(5) 1 calc PR A 1
H25B H 0.0570 -0.0917 0.1628 0.088 Uiso 0.683(5) 1 calc PR A 1
H25C H 0.0556 -0.0922 0.0625 0.088 Uiso 0.683(5) 1 calc PR A 1
C23' C 0.256(2) -0.1378(17) 0.1646(18) 0.078(3) Uani 0.317(5) 1 d PD A 2
H23D H 0.3290 -0.1679 0.2102 0.116 Uiso 0.317(5) 1 calc PR A 2
H23E H 0.2957 -0.0949 0.1194 0.116 Uiso 0.317(5) 1 calc PR A 2
H23F H 0.2350 -0.1890 0.1405 0.116 Uiso 0.317(5) 1 calc PR A 2
C24' C 0.065(3) -0.1424(14) 0.2814(9) 0.059(2) Uani 0.317(5) 1 d PD A 2
H24D H 0.1316 -0.1522 0.3290 0.089 Uiso 0.317(5) 1 calc PR A 2
H24E H 0.0695 -0.2059 0.2680 0.089 Uiso 0.317(5) 1 calc PR A 2
H24F H -0.0361 -0.1104 0.2979 0.089 Uiso 0.317(5) 1 calc PR A 2
C25' C 0.007(2) -0.0412(17) 0.1257(11) 0.059(2) Uani 0.317(5) 1 d PD A 2
H25D H 0.0615 -0.0254 0.0727 0.088 Uiso 0.317(5) 1 calc PR A 2
H25E H -0.0704 0.0174 0.1351 0.088 Uiso 0.317(5) 1 calc PR A 2
H25F H -0.0386 -0.0924 0.1209 0.088 Uiso 0.317(5) 1 calc PR A 2
C26 C 0.2097(6) 0.3689(4) -0.1071(3) 0.0367(10) Uani 1 1 d . . .
C27 C 0.3606(7) 0.3038(5) -0.1301(3) 0.0572(15) Uani 1 1 d . . .
H27A H 0.3722 0.2363 -0.1000 0.086 Uiso 1 1 calc R . .
H27B H 0.4392 0.3274 -0.1130 0.086 Uiso 1 1 calc R . .
H27C H 0.3669 0.3062 -0.1922 0.086 Uiso 1 1 calc R . .
C28 C 0.0862(7) 0.3353(5) -0.1376(3) 0.0551(15) Uani 1 1 d . . .
H28A H -0.0096 0.3728 -0.1179 0.083 Uiso 1 1 calc R . .
H28B H 0.1011 0.2656 -0.1140 0.083 Uiso 1 1 calc R . .
H28C H 0.0882 0.3460 -0.2004 0.083 Uiso 1 1 calc R . .
C29 C 0.1940(7) 0.4739(4) -0.1524(3) 0.0475(12) Uani 1 1 d . . .
H29A H 0.2777 0.4945 -0.1381 0.071 Uiso 1 1 calc R . .
H29B H 0.1017 0.5166 -0.1339 0.071 Uiso 1 1 calc R . .
H29C H 0.1924 0.4784 -0.2146 0.071 Uiso 1 1 calc R . .
C30 C 0.3496(5) 0.2451(3) 0.6332(3) 0.0341(9) Uani 1 1 d . . .
C31 C 0.3934(5) 0.2238(3) 0.5463(2) 0.0268(8) Uani 1 1 d . . .
C32 C 0.5312(5) 0.1749(3) 0.5194(3) 0.0286(8) Uani 1 1 d . . .
H32 H 0.6186 0.1467 0.5522 0.034 Uiso 1 1 calc R . .
C33 C 0.5136(4) 0.1759(3) 0.4339(2) 0.0229(7) Uani 1 1 d . . .
C34 C 0.6267(4) 0.1230(3) 0.3750(3) 0.0251(8) Uani 1 1 d . . .
C35 C 0.6269(4) 0.1811(3) 0.2854(3) 0.0241(7) Uani 1 1 d . . .
C36 C 0.7441(5) 0.1857(3) 0.2286(3) 0.0313(9) Uani 1 1 d . . .
H36 H 0.8466 0.1561 0.2385 0.038 Uiso 1 1 calc R . .
C37 C 0.6756(5) 0.2441(3) 0.1538(3) 0.0312(9) Uani 1 1 d . A .
C38 C 0.7468(6) 0.2722(4) 0.0702(3) 0.0432(11) Uani 1 1 d . . .
C39 C 0.7818(5) 0.0956(3) 0.4137(3) 0.0341(9) Uani 1 1 d . . .
H39A H 0.8025 0.1547 0.4236 0.051 Uiso 1 1 calc R . .
H39B H 0.8559 0.0654 0.3739 0.051 Uiso 1 1 calc R . .
H39C H 0.7857 0.0493 0.4683 0.051 Uiso 1 1 calc R . .
C40 C 0.5940(5) 0.0261(3) 0.3703(3) 0.0332(9) Uani 1 1 d . . .
H40A H 0.6710 -0.0109 0.3358 0.050 Uiso 1 1 calc R . .
H40B H 0.4977 0.0405 0.3438 0.050 Uiso 1 1 calc R . .
H40C H 0.5926 -0.0125 0.4283 0.050 Uiso 1 1 calc R . .
F1 F 0.2082(4) 0.2580(3) 0.6513(2) 0.0692(11) Uani 1 1 d . . .
F2 F 0.4223(5) 0.1738(2) 0.69472(19) 0.0721(12) Uani 1 1 d . . .
F3 F 0.3779(4) 0.3260(2) 0.6450(2) 0.0590(9) Uani 1 1 d . . .
F4 F 0.6581(13) 0.3386(12) 0.0139(8) 0.105(4) Uani 0.683(5) 1 d PU A 1
F5 F 0.8320(11) 0.1975(5) 0.0398(4) 0.098(3) Uani 0.683(5) 1 d PU A 1
F6 F 0.8538(7) 0.3169(6) 0.0788(4) 0.0773(18) Uani 0.683(5) 1 d PU A 1
F4' F 0.687(3) 0.362(3) 0.0322(19) 0.105(4) Uani 0.317(5) 1 d P A 2
F5' F 0.709(2) 0.2302(11) 0.0084(10) 0.098(3) Uani 0.317(5) 1 d P A 2
F6' F 0.8805(17) 0.2524(14) 0.0702(9) 0.0773(18) Uani 0.317(5) 1 d P A 2
O1 O -0.3129(10) -0.0591(7) 0.0250(7) 0.072(3) Uani 0.50 1 d PD B -1
C41 C -0.4193(10) 0.0043(12) 0.0466(7) 0.102(7) Uani 0.50 1 d PD B -1
C42 C -0.5590(11) 0.0027(9) 0.0127(8) 0.050(3) Uani 0.50 1 d PD B -1
H42A H -0.5434 -0.0079 -0.0464 0.076 Uiso 0.50 1 calc PR B -1
H42B H -0.6334 0.0653 0.0138 0.076 Uiso 0.50 1 calc PR B -1
H42C H -0.5933 -0.0503 0.0482 0.076 Uiso 0.50 1 calc PR B -1
C43 C -0.4316(11) 0.0249(10) 0.1308(6) 0.051(3) Uani 0.50 1 d PD B -1
H43A H -0.3363 -0.0048 0.1596 0.076 Uiso 0.50 1 calc PR B -1
H43B H -0.5070 -0.0021 0.1635 0.076 Uiso 0.50 1 calc PR B -1
H43C H -0.4597 0.0958 0.1272 0.076 Uiso 0.50 1 calc PR B -1
O2 O 0.0157(11) 0.1946(8) 0.5341(7) 0.181(4) Uani 1 1 d U . .
H2A H 0.1088 0.1652 0.5237 0.272 Uiso 1 1 d R . .
H2B H 0.0365 0.2275 0.5692 0.272 Uiso 1 1 d R . .

loop_
_atom_site_aniso_label
_atom_site_aniso_U_11
_atom_site_aniso_U_22
_atom_site_aniso_U_33
_atom_site_aniso_U_23
_atom_site_aniso_U_13
_atom_site_aniso_U_12
Ir 0.02209(8) 0.02264(8) 0.01624(8) -0.00382(5) -0.00086(5) -0.00639(6)
N1 0.0291(17) 0.0253(16) 0.0210(15) -0.0041(13) -0.0027(13) -0.0104(13)
N2 0.0224(15) 0.0234(15) 0.0218(16) -0.0040(12) -0.0012(12) -0.0060(12)
N3 0.0234(15) 0.0223(15) 0.0170(14) -0.0030(12) -0.0015(12) -0.0049(12)
N4 0.0346(18) 0.0285(17) 0.0184(15) -0.0064(13) 0.0011(13) -0.0094(14)
N5 0.0276(16) 0.0249(16) 0.0187(15) -0.0047(12) 0.0009(12) -0.0075(13)
N6 0.0270(17) 0.0287(17) 0.0206(15) -0.0053(13) 0.0040(13) -0.0083(14)
N7 0.0314(18) 0.0349(19) 0.0211(16) -0.0040(14) 0.0040(13) -0.0108(15)
C1 0.0269(19) 0.0273(19) 0.0175(17) -0.0032(14) -0.0002(14) -0.0050(15)
C2 0.029(2) 0.029(2) 0.035(2) -0.0073(17) 0.0012(17) -0.0071(17)
C3 0.025(2) 0.044(3) 0.045(3) -0.007(2) 0.0063(19) -0.0094(19)
C4 0.028(2) 0.045(3) 0.035(2) -0.011(2) 0.0056(18) -0.0021(19)
C5 0.039(2) 0.032(2) 0.032(2) -0.0129(18) -0.0007(19) -0.0003(19)
C6 0.028(2) 0.030(2) 0.0224(19) -0.0044(16) -0.0036(15) -0.0037(16)
C7 0.035(2) 0.027(2) 0.0228(19) -0.0044(15) -0.0042(16) -0.0071(17)
C8 0.045(3) 0.033(2) 0.040(3) -0.0141(19) -0.001(2) -0.010(2)
C9 0.053(3) 0.033(2) 0.051(3) -0.013(2) -0.002(2) -0.018(2)
C10 0.044(3) 0.039(3) 0.049(3) -0.007(2) -0.005(2) -0.022(2)
C11 0.032(2) 0.037(2) 0.030(2) -0.0073(18) -0.0011(17) -0.0144(18)
C12 0.028(2) 0.032(2) 0.0240(19) -0.0013(16) -0.0007(15) -0.0108(16)
C13 0.030(2) 0.027(2) 0.033(2) 0.0018(17) -0.0011(17) -0.0095(16)
C14 0.0253(19) 0.0248(19) 0.035(2) -0.0076(16) 0.0028(16) -0.0061(15)
C15 0.028(2) 0.029(2) 0.029(2) -0.0116(16) 0.0017(16) -0.0071(16)
C16 0.0216(17) 0.0243(18) 0.0211(17) -0.0064(14) 0.0005(14) -0.0061(14)
C17 0.0216(17) 0.0241(18) 0.0205(17) -0.0052(14) 0.0013(14) -0.0061(14)
C18 0.032(2) 0.029(2) 0.0214(18) -0.0082(15) -0.0013(15) -0.0071(16)
C19 0.028(2) 0.034(2) 0.0198(18) -0.0039(16) -0.0017(15) -0.0055(16)
C20 0.041(2) 0.027(2) 0.0231(19) 0.0029(16) -0.0030(17) -0.0082(18)
C21 0.036(2) 0.0257(19) 0.0243(19) -0.0054(15) -0.0021(16) -0.0083(17)
C22 0.045(3) 0.029(2) 0.049(3) -0.013(2) 0.002(2) -0.016(2)
C23 0.084(5) 0.041(5) 0.108(8) -0.031(5) -0.021(6) -0.002(4)
C24 0.076(6) 0.067(5) 0.056(5) -0.021(4) 0.016(4) -0.052(5)
C25 0.085(7) 0.050(4) 0.052(5) -0.021(3) -0.005(4) -0.027(5)
C23' 0.084(5) 0.041(5) 0.108(8) -0.031(5) -0.021(6) -0.002(4)
C24' 0.076(6) 0.067(5) 0.056(5) -0.021(4) 0.016(4) -0.052(5)
C25' 0.085(7) 0.050(4) 0.052(5) -0.021(3) -0.005(4) -0.027(5)
C26 0.047(3) 0.041(2) 0.0182(19) -0.0023(17) -0.0027(18) -0.009(2)
C27 0.071(4) 0.063(4) 0.027(2) -0.010(2) 0.014(2) -0.005(3)
C28 0.083(4) 0.063(4) 0.026(2) -0.004(2) -0.015(3) -0.031(3)
C29 0.064(3) 0.054(3) 0.022(2) 0.003(2) 0.000(2) -0.021(3)
C30 0.051(3) 0.030(2) 0.024(2) -0.0060(16) -0.0021(18) -0.0134(19)
C31 0.039(2) 0.0235(18) 0.0207(18) -0.0051(15) -0.0022(16) -0.0116(16)
C32 0.034(2) 0.028(2) 0.0233(19) -0.0018(15) -0.0094(16) -0.0085(17)
C33 0.0256(18) 0.0221(17) 0.0221(18) -0.0022(14) -0.0028(14) -0.0093(15)
C34 0.0229(18) 0.0253(19) 0.0272(19) -0.0045(15) 0.0000(15) -0.0073(15)
C35 0.0249(18) 0.0219(18) 0.0268(19) -0.0063(15) -0.0002(15) -0.0074(15)
C36 0.0251(19) 0.036(2) 0.034(2) -0.0074(18) 0.0019(16) -0.0098(17)
C37 0.032(2) 0.036(2) 0.029(2) -0.0086(17) 0.0057(17) -0.0136(18)
C38 0.038(3) 0.052(3) 0.035(3) -0.001(2) 0.009(2) -0.014(2)
C39 0.031(2) 0.034(2) 0.032(2) 0.0004(18) -0.0057(17) -0.0040(18)
C40 0.036(2) 0.024(2) 0.040(2) -0.0078(17) 0.0059(18) -0.0100(17)
F1 0.067(2) 0.119(3) 0.0378(17) -0.038(2) 0.0202(16) -0.042(2)
F2 0.130(3) 0.0464(18) 0.0230(14) -0.0045(13) -0.0182(18) 0.005(2)
F3 0.105(3) 0.0466(17) 0.0408(17) -0.0228(14) 0.0065(17) -0.0372(18)
F4 0.059(5) 0.168(8) 0.053(6) 0.042(5) 0.005(4) -0.024(4)
F5 0.151(6) 0.065(4) 0.074(4) -0.033(3) 0.082(4) -0.031(4)
F6 0.083(3) 0.106(5) 0.065(3) -0.012(3) 0.025(2) -0.070(4)
F4' 0.059(5) 0.168(8) 0.053(6) 0.042(5) 0.005(4) -0.024(4)
F5' 0.151(6) 0.065(4) 0.074(4) -0.033(3) 0.082(4) -0.031(4)
F6' 0.083(3) 0.106(5) 0.065(3) -0.012(3) 0.025(2) -0.070(4)
O1 0.059(5) 0.072(6) 0.091(7) -0.045(5) 0.027(5) -0.013(5)
C41 0.028(6) 0.21(2) 0.039(7) 0.015(10) -0.005(5) -0.011(9)
C42 0.053(6) 0.053(6) 0.045(6) -0.024(5) -0.008(5) -0.005(6)
C43 0.030(5) 0.085(8) 0.052(6) -0.043(6) 0.000(4) -0.018(5)
O2 0.176(5) 0.191(5) 0.176(5) -0.020(3) -0.008(3) -0.061(3)

loop_
_atom_type_symbol
_atom_type_description
_atom_type_scat_dispersion_real
_atom_type_scat_dispersion_imag
_atom_type_scat_source
C C 0.0033 0.0016 'International Tables Vol C Tables 4.2.6.8 and 6.1.1.4'
H H 0.0000 0.0000 'International Tables Vol C Tables 4.2.6.8 and 6.1.1.4'
N N 0.0061 0.0033 'International Tables Vol C Tables 4.2.6.8 and 6.1.1.4'
F F 0.0171 0.0103 'International Tables Vol C Tables 4.2.6.8 and 6.1.1.4'
Ir Ir -1.4442 7.9887 'International Tables Vol C Tables 4.2.6.8 and 6.1.1.4'
O O 0.0106 0.0060 'International Tables Vol C Tables 4.2.6.8 and 6.1.1.4'

loop_
_geom_angle_atom_site_label_1
_geom_angle_atom_site_label_2
_geom_angle_atom_site_label_3
_geom_angle
C1 Ir N3 92.76(14)
C1 Ir N2 93.63(15)
N3 Ir N2 79.59(13)
C1 Ir N1 80.41(15)
N3 Ir N1 97.56(13)
N2 Ir N1 173.31(12)
C1 Ir N5 94.39(14)
N3 Ir N5 172.69(12)
N2 Ir N5 98.39(13)
N1 Ir N5 85.17(13)
C1 Ir N6 173.36(14)
N3 Ir N6 86.13(13)
N2 Ir N6 92.61(13)
N1 Ir N6 93.24(13)
N5 Ir N6 86.95(13)
C11 N1 C7 119.8(4)
C11 N1 Ir 124.8(3)
C7 N1 Ir 115.3(3)
C12 N2 C16 118.5(3)
C12 N2 Ir 126.4(3)
C16 N2 Ir 114.9(3)
C21 N3 C17 117.5(3)
C21 N3 Ir 126.5(3)
C17 N3 Ir 114.6(2)
C31 N4 N5 105.1(3)
C33 N5 N4 109.9(3)
C33 N5 Ir 127.7(3)
N4 N5 Ir 120.2(2)
C35 N6 N7 110.6(3)
C35 N6 Ir 130.2(3)
N7 N6 Ir 118.3(3)
C37 N7 N6 105.0(3)
C2 C1 C6 117.2(4)
C2 C1 Ir 128.7(3)
C6 C1 Ir 114.1(3)
C1 C2 C3 121.0(4)
C4 C3 C2 120.6(4)
C3 C4 C5 119.8(4)
C4 C5 C6 119.6(4)
C5 C6 C1 121.7(4)
C5 C6 C7 122.9(4)
C1 C6 C7 115.4(4)
N1 C7 C8 119.6(4)
N1 C7 C6 114.5(4)
C8 C7 C6 125.8(4)
C9 C8 C7 120.3(4)
C8 C9 C10 119.0(4)
C11 C10 C9 118.9(5)
N1 C11 C10 122.3(4)
N2 C12 C13 122.1(4)
C12 C13 C14 121.1(4)
C15 C14 C13 116.0(4)
C15 C14 C22 121.9(4)
C13 C14 C22 122.1(4)
C14 C15 C16 120.9(4)
N2 C16 C15 121.2(4)
N2 C16 C17 114.7(3)
C15 C16 C17 124.0(4)
N3 C17 C18 121.7(4)
N3 C17 C16 114.1(3)
C18 C17 C16 124.3(4)
C17 C18 C19 120.8(4)
C20 C19 C18 116.0(4)
C20 C19 C26 123.9(4)
C18 C19 C26 120.0(4)
C21 C20 C19 120.8(4)
N3 C21 C20 123.1(4)
C14 C22 C23 108.3(5)
C14 C22 C24 110.3(5)
C23 C22 C24 114.4(7)
C14 C22 C23' 106.7(11)
C23 C22 C23' 30.6(10)
C24 C22 C23' 137.2(12)
C14 C22 C25' 110.0(10)
C23 C22 C25' 127.9(10)
C24 C22 C25' 83.3(10)
C23' C22 C25' 103.9(14)
C14 C22 C24' 110.6(8)
C23 C22 C24' 80.2(11)
C24 C22 C24' 37.1(9)
C23' C22 C24' 108.8(14)
C25' C22 C24' 116.3(13)
C29 C26 C19 111.9(4)
C29 C26 C28 108.4(4)
C19 C26 C28 110.3(4)
C29 C26 C27 109.2(4)
C19 C26 C27 107.4(4)
C28 C26 C27 109.7(5)
F1 C30 F2 106.5(4)
F1 C30 F3 105.2(4)
F2 C30 F3 105.5(4)
F1 C30 C31 114.2(4)
F2 C30 C31 112.0(4)
F3 C30 C31 112.8(4)
N4 C31 C32 112.8(4)
N4 C31 C30 119.9(4)
C32 C31 C30 127.4(4)
C31 C32 C33 104.4(4)
N5 C33 C32 107.8(3)
N5 C33 C34 125.2(3)
C32 C33 C34 126.7(4)
C35 C34 C33 113.4(3)
C35 C34 C39 109.7(3)
C33 C34 C39 109.4(3)
C35 C34 C40 108.3(3)
C33 C34 C40 108.9(3)
C39 C34 C40 106.9(3)
N6 C35 C36 108.2(4)
N6 C35 C34 122.0(3)
C36 C35 C34 129.6(4)
C35 C36 C37 103.5(4)
N7 C37 C36 112.8(4)
N7 C37 C38 119.7(4)
C36 C37 C38 127.6(4)
F6' C38 F4' 111.8(15)
F6' C38 F5 57.6(8)
F4' C38 F5 130.5(16)
F6' C38 F4 126.3(10)
F4' C38 F4 27.3(16)
F5 C38 F4 114.7(9)
F6' C38 F6 41.7(8)
F4' C38 F6 77.8(13)
F5 C38 F6 97.9(6)
F4 C38 F6 102.2(7)
F6' C38 F5' 107.5(11)
F4' C38 F5' 95.3(15)
F5 C38 F5' 54.1(8)
F4 C38 F5' 69.2(10)
F6 C38 F5' 136.0(7)
F6' C38 C37 115.9(8)
F4' C38 C37 113.4(15)
F5 C38 C37 113.7(5)
F4 C38 C37 114.6(7)
F6 C38 C37 111.7(5)
F5' C38 C37 110.9(7)
O1 C41 C43 121.3(10)
O1 C41 C42 112.0(12)
C43 C41 C42 114.1(9)

loop_
_geom_bond_atom_site_label_1
_geom_bond_atom_site_label_2
_geom_bond_distance
Ir C1 2.020(4)
Ir N3 2.025(3)
Ir N2 2.033(3)
Ir N1 2.051(3)
Ir N5 2.051(3)
Ir N6 2.130(3)
N1 C11 1.338(5)
N1 C7 1.361(5)
N2 C12 1.342(5)
N2 C16 1.356(5)
N3 C21 1.328(5)
N3 C17 1.362(5)
N4 C31 1.328(5)
N4 N5 1.368(4)
N5 C33 1.366(5)
N6 C35 1.349(5)
N6 N7 1.365(5)
N7 C37 1.324(5)
C1 C2 1.399(6)
C1 C6 1.407(6)
C2 C3 1.402(6)
C3 C4 1.374(7)
C4 C5 1.392(7)
C5 C6 1.396(6)
C6 C7 1.460(6)
C7 C8 1.395(6)
C8 C9 1.373(7)
C9 C10 1.387(7)
C10 C11 1.374(6)
C12 C13 1.375(6)
C13 C14 1.402(6)
C14 C15 1.388(6)
C14 C22 1.521(6)
C15 C16 1.397(5)
C16 C17 1.468(5)
C17 C18 1.380(5)
C18 C19 1.398(6)
C19 C20 1.382(6)
C19 C26 1.522(6)
C20 C21 1.378(6)
C22 C23 1.527(8)
C22 C24 1.534(7)
C22 C23' 1.536(10)
C22 C25' 1.538(10)
C22 C24' 1.543(9)
C26 C29 1.522(7)
C26 C28 1.533(7)
C26 C27 1.535(7)
C30 F1 1.314(6)
C30 F2 1.332(5)
C30 F3 1.333(5)
C30 C31 1.485(6)
C31 C32 1.378(6)
C32 C33 1.380(5)
C33 C34 1.515(5)
C34 C35 1.503(5)
C34 C39 1.543(6)
C34 C40 1.547(6)
C35 C36 1.387(6)
C36 C37 1.392(6)
C37 C38 1.483(6)
C38 F6' 1.213(15)
C38 F4' 1.30(4)
C38 F5 1.313(8)
C38 F4 1.314(13)
C38 F6 1.379(8)
C38 F5' 1.379(19)
O1 C41 1.236(9)
C41 C43 1.424(9)
C41 C42 1.470(9)

loop_
_geom_hbond_atom_site_label_D
_geom_hbond_atom_site_label_H
_geom_hbond_atom_site_label_A
_geom_hbond_distance_DH
_geom_hbond_distance_HA
_geom_hbond_distance_DA
_geom_hbond_angle_DHA
O2 H2A N4 0.88 2.45 3.019(11) 122.4
O2 H2B F1 0.87 2.35 3.134(11) 150.2
